data_4335489
loop_
_publ_author_name
'Tiddo J. Mooibroek'
'Erica C. M. Wenker'
'Wietse Smit'
'Ilpo Mutikainen'
'Martin Lutz'
'Elisabeth Bouwman'

_publ_contact_author_address
; Bijvoet Center for Biomolecular Research
  Crystal and Structural Chemistry
  Utrecht University
  Padualaan 8
  3584 CH Utrecht
  The Netherlands
;
_publ_contact_author_email m.lutz@uu.nl
_publ_contact_author_fax '[+31] 30 2533940'
_publ_contact_author_name 'Martin Lutz'
_publ_contact_author_phone '[+31] 30 2533902'
_publ_section_title
;
 Homogeneous Hydrogenation and Isomerization of 1-Octene Catalyzed by
 Nickel(II) Complexes with Bidentate Diarylphosphane Ligands
;
_journal_name_full 'Inorganic Chemistry'
_journal_page_first 8190
_journal_page_last 8201
_journal_paper_doi 10.1021/ic400973t
_journal_volume 52
_journal_year 2013
_chemical_formula_moiety 'C66 H78 Ni2 O10 P4, 2(F6 P), C H2 Cl2'
_chemical_formula_sum 'C67 H80 Cl2 F12 Ni2 O10 P6'
_chemical_formula_weight 1647.45
_chemical_name_systematic
; 
 ? 
;
_space_group_IT_number 2
_symmetry_cell_setting triclinic
_symmetry_space_group_name_Hall '-P 1'
_symmetry_space_group_name_H-M 'P -1'
_atom_sites_solution_hydrogens geom
_atom_sites_solution_primary direct
_atom_sites_solution_secondary difmap
_audit_creation_method SHELXL-97
_cell_angle_alpha 97.836(2)
_cell_angle_beta 101.560(1)
_cell_angle_gamma 96.226(2)
_cell_formula_units_Z 2
_cell_length_a 11.9615(5)
_cell_length_b 15.2613(7)
_cell_length_c 22.5847(9)
_cell_measurement_reflns_used 11197
_cell_measurement_temperature 150(2)
_cell_measurement_theta_max 25.50
_cell_measurement_theta_min 1.75
_cell_volume 3962.1(3)
_computing_cell_refinement Peakref
_computing_data_collection 'Nonius COLLECT'
_computing_data_reduction 'Eval14, Sadabs'
_computing_structure_refinement 'SHELXL-97 (Sheldrick, 1997)'
_computing_structure_solution 'SHELXS-97 (Sheldrick, 1990)'
_diffrn_ambient_temperature 150(2)
_diffrn_measured_fraction_theta_full 0.870
_diffrn_measured_fraction_theta_max 0.870
_diffrn_measurement_device_type 'Nonius KappaCCD'
_diffrn_measurement_method '\f and \w scans'
_diffrn_radiation_monochromator graphite
_diffrn_radiation_source 'rotating anode'
_diffrn_radiation_type MoK\a
_diffrn_radiation_wavelength 0.71073
_diffrn_reflns_av_R_equivalents 0.0478
_diffrn_reflns_av_sigmaI/netI 0.0627
_diffrn_reflns_limit_h_max 14
_diffrn_reflns_limit_h_min -14
_diffrn_reflns_limit_k_max 18
_diffrn_reflns_limit_k_min -18
_diffrn_reflns_limit_l_max 27
_diffrn_reflns_limit_l_min -27
_diffrn_reflns_number 41917
_diffrn_reflns_theta_full 25.51
_diffrn_reflns_theta_max 25.51
_diffrn_reflns_theta_min 1.77
_exptl_absorpt_coefficient_mu 0.743
_exptl_absorpt_correction_T_max 0.83
_exptl_absorpt_correction_T_min 0.69
_exptl_absorpt_correction_type multi-scan
_exptl_absorpt_process_details SADABS-2008/1
_exptl_crystal_colour orange
_exptl_crystal_density_diffrn 1.381
_exptl_crystal_description block
_exptl_crystal_F_000 1700
_exptl_crystal_size_max 0.30
_exptl_crystal_size_mid 0.24
_exptl_crystal_size_min 0.24
_platon_squeeze_details
;
;
_refine_diff_density_max 1.411
_refine_diff_density_min -0.703
_refine_diff_density_rms 0.087
_refine_ls_extinction_method none
_refine_ls_goodness_of_fit_ref 1.056
_refine_ls_hydrogen_treatment constr
_refine_ls_matrix_type full
_refine_ls_number_parameters 907
_refine_ls_number_reflns 12857
_refine_ls_number_restraints 0
_refine_ls_restrained_S_all 1.056
_refine_ls_R_factor_all 0.0920
_refine_ls_R_factor_gt 0.0569
_refine_ls_shift/su_max 0.007
_refine_ls_shift/su_mean 0.000
_refine_ls_structure_factor_coef Fsqd
_refine_ls_weighting_details 'calc w=1/[\s^2^(Fo^2^)+(0.0771P)^2^+4.4226P] where P=(Fo^2^+2Fc^2^)/3'
_refine_ls_weighting_scheme calc
_refine_ls_wR_factor_gt 0.1409
_refine_ls_wR_factor_ref 0.1538
_reflns_number_gt 8778
_reflns_number_total 12857
_reflns_threshold_expression I>2\s(I)
_cod_data_source_file ic400973t_si_004_1.cif
_cod_data_source_block s4291a
_cod_database_code 4335489

loop_
_symmetry_equiv_pos_as_xyz
'x, y, z'
'-x, -y, -z'

loop_
_atom_site_label
_atom_site_type_symbol
_atom_site_fract_x
_atom_site_fract_y
_atom_site_fract_z
_atom_site_U_iso_or_equiv
_atom_site_adp_type
_atom_site_occupancy
_atom_site_symmetry_multiplicity
_atom_site_calc_flag
_atom_site_refinement_flags
Ni1 Ni 0.46525(5) 0.72150(3) 0.31502(3) 0.02081(15) Uani 1 1 d .
Ni2 Ni 0.63681(5) 0.63850(3) 0.26190(3) 0.02292(15) Uani 1 1 d .
P1 P 0.39231(9) 0.84198(7) 0.30351(5) 0.0202(3) Uani 1 1 d .
P2 P 0.35699(9) 0.68557(7) 0.37545(5) 0.0187(2) Uani 1 1 d .
P3 P 0.69259(10) 0.64072(8) 0.17735(5) 0.0231(3) Uani 1 1 d .
P4 P 0.76438(10) 0.55848(7) 0.29499(5) 0.0217(3) Uani 1 1 d .
O31 O 0.5419(3) 0.7275(2) 0.25003(16) 0.0447(10) Uani 1 1 d .
H31 H 0.5346 0.7619 0.2196 0.050 Uiso 1 1 d .
O41 O 0.5560(3) 0.6286(2) 0.32556(17) 0.0480(10) Uani 1 1 d .
H41 H 0.5781 0.6030 0.3590 0.050 Uiso 1 1 d .
O106 O 0.2848(3) 0.9853(2) 0.24770(18) 0.0485(10) Uani 1 1 d .
O206 O 0.2379(3) 0.6737(2) 0.48004(16) 0.0398(9) Uani 1 1 d .
O306 O 0.7786(3) 0.6987(2) 0.07241(15) 0.0399(9) Uani 1 1 d .
O406 O 0.9031(3) 0.4111(2) 0.32188(16) 0.0369(8) Uani 1 1 d .
O506 O 0.5656(3) 0.9392(3) 0.41216(19) 0.0545(11) Uani 1 1 d .
O606 O 0.2752(3) 0.55912(19) 0.26053(14) 0.0309(8) Uani 1 1 d .
O706 O 0.5279(3) 0.4771(3) 0.1221(2) 0.0667(12) Uani 1 1 d .
O806 O 0.8363(3) 0.73969(19) 0.36606(14) 0.0278(7) Uani 1 1 d .
C1 C 0.3093(3) 0.8791(3) 0.3586(2) 0.0206(9) Uani 1 1 d .
H1A H 0.3605 0.8890 0.3999 0.025 Uiso 1 1 calc R
H1B H 0.2870 0.9377 0.3506 0.025 Uiso 1 1 calc R
C2 C 0.1986(3) 0.8169(3) 0.3602(2) 0.0203(9) Uani 1 1 d .
C3 C 0.2134(3) 0.7169(3) 0.3517(2) 0.0215(9) Uani 1 1 d .
H3A H 0.1847 0.6921 0.3077 0.026 Uiso 1 1 calc R
H3B H 0.1620 0.6864 0.3743 0.026 Uiso 1 1 calc R
C4 C 0.7790(4) 0.5544(3) 0.1578(2) 0.0261(10) Uani 1 1 d .
H4A H 0.7329 0.4956 0.1554 0.031 Uiso 1 1 calc R
H4B H 0.7923 0.5585 0.1163 0.031 Uiso 1 1 calc R
C5 C 0.8977(4) 0.5559(3) 0.2012(2) 0.0265(10) Uani 1 1 d .
C6 C 0.8978(4) 0.5839(3) 0.2698(2) 0.0247(10) Uani 1 1 d .
H6A H 0.9221 0.6492 0.2804 0.030 Uiso 1 1 calc R
H6B H 0.9576 0.5552 0.2941 0.030 Uiso 1 1 calc R
C11 C 0.0975(4) 0.8295(3) 0.3098(2) 0.0260(10) Uani 1 1 d .
H11A H 0.0269 0.7941 0.3139 0.039 Uiso 1 1 calc R
H11B H 0.1136 0.8097 0.2696 0.039 Uiso 1 1 calc R
H11C H 0.0875 0.8928 0.3136 0.039 Uiso 1 1 calc R
C12 C 0.1676(4) 0.8463(3) 0.4217(2) 0.0263(10) Uani 1 1 d .
H12A H 0.1531 0.9085 0.4246 0.040 Uiso 1 1 calc R
H12B H 0.2315 0.8410 0.4551 0.040 Uiso 1 1 calc R
H12C H 0.0982 0.8081 0.4247 0.040 Uiso 1 1 calc R
C21 C 0.9899(4) 0.6213(3) 0.1851(2) 0.0304(11) Uani 1 1 d .
H21A H 0.9934 0.6041 0.1421 0.046 Uiso 1 1 calc R
H21B H 1.0651 0.6194 0.2115 0.046 Uiso 1 1 calc R
H21C H 0.9699 0.6820 0.1913 0.046 Uiso 1 1 calc R
C22 C 0.9304(4) 0.4616(3) 0.1899(2) 0.0352(12) Uani 1 1 d .
H22A H 0.8723 0.4187 0.1996 0.053 Uiso 1 1 calc R
H22B H 1.0058 0.4597 0.2161 0.053 Uiso 1 1 calc R
H22C H 0.9340 0.4462 0.1468 0.053 Uiso 1 1 calc R
C101 C 0.3040(4) 0.8349(3) 0.2275(2) 0.0249(10) Uani 1 1 d .
C102 C 0.2783(4) 0.7532(3) 0.1895(2) 0.0317(11) Uani 1 1 d .
H102 H 0.3089 0.7030 0.2036 0.038 Uiso 1 1 calc R
C103 C 0.2087(4) 0.7426(4) 0.1311(2) 0.0461(14) Uani 1 1 d .
H103 H 0.1920 0.6862 0.1051 0.055 Uiso 1 1 calc R
C104 C 0.1646(5) 0.8161(5) 0.1120(3) 0.0584(18) Uani 1 1 d .
H104 H 0.1171 0.8100 0.0721 0.070 Uiso 1 1 calc R
C105 C 0.1873(5) 0.8970(5) 0.1485(3) 0.0529(16) Uani 1 1 d .
H105 H 0.1551 0.9465 0.1341 0.064 Uiso 1 1 calc R
C106 C 0.2575(4) 0.9081(4) 0.2070(2) 0.0369(12) Uani 1 1 d .
C107 C 0.2364(7) 1.0624(4) 0.2284(4) 0.085(3) Uani 1 1 d .
H10A H 0.2641 1.0770 0.1925 0.128 Uiso 1 1 calc R
H10B H 0.2601 1.1134 0.2618 0.128 Uiso 1 1 calc R
H10C H 0.1521 1.0490 0.2180 0.128 Uiso 1 1 calc R
C201 C 0.4138(4) 0.7243(3) 0.4567(2) 0.0248(10) Uani 1 1 d .
C202 C 0.5280(4) 0.7625(3) 0.4757(2) 0.0327(11) Uani 1 1 d .
H202 H 0.5752 0.7664 0.4467 0.039 Uiso 1 1 calc R
C203 C 0.5736(5) 0.7952(4) 0.5376(3) 0.0529(16) Uani 1 1 d .
H203 H 0.6521 0.8213 0.5507 0.063 Uiso 1 1 calc R
C204 C 0.5068(7) 0.7901(4) 0.5791(3) 0.064(2) Uani 1 1 d .
H204 H 0.5388 0.8135 0.6210 0.077 Uiso 1 1 calc R
C205 C 0.3938(6) 0.7516(4) 0.5618(2) 0.0503(16) Uani 1 1 d .
H205 H 0.3480 0.7488 0.5915 0.060 Uiso 1 1 calc R
C206 C 0.3470(4) 0.7169(3) 0.5010(2) 0.0315(11) Uani 1 1 d .
C207 C 0.1574(6) 0.6826(4) 0.5197(3) 0.065(2) Uani 1 1 d .
H20A H 0.1803 0.6519 0.5547 0.097 Uiso 1 1 calc R
H20B H 0.0799 0.6560 0.4968 0.097 Uiso 1 1 calc R
H20C H 0.1573 0.7461 0.5345 0.097 Uiso 1 1 calc R
C301 C 0.7689(3) 0.7479(3) 0.1734(2) 0.0225(10) Uani 1 1 d .
C302 C 0.7933(4) 0.8139(3) 0.2250(2) 0.0246(10) Uani 1 1 d .
H302 H 0.7674 0.8024 0.2606 0.029 Uiso 1 1 calc R
C303 C 0.8553(4) 0.8966(3) 0.2250(2) 0.0308(11) Uani 1 1 d .
H303 H 0.8749 0.9405 0.2609 0.037 Uiso 1 1 calc R
C304 C 0.8878(4) 0.9138(3) 0.1718(2) 0.0355(12) Uani 1 1 d .
H304 H 0.9278 0.9708 0.1709 0.043 Uiso 1 1 calc R
C305 C 0.8634(4) 0.8503(3) 0.1206(2) 0.0375(12) Uani 1 1 d .
H305 H 0.8866 0.8633 0.0846 0.045 Uiso 1 1 calc R
C306 C 0.8050(4) 0.7668(3) 0.1208(2) 0.0287(11) Uani 1 1 d .
C307 C 0.8203(6) 0.7134(4) 0.0182(2) 0.0593(18) Uani 1 1 d .
H30A H 0.7810 0.7591 -0.0007 0.089 Uiso 1 1 calc R
H30B H 0.8047 0.6575 -0.0110 0.089 Uiso 1 1 calc R
H30C H 0.9035 0.7335 0.0295 0.089 Uiso 1 1 calc R
C401 C 0.7164(4) 0.4396(3) 0.2820(2) 0.0249(10) Uani 1 1 d .
C402 C 0.5997(4) 0.4093(3) 0.2595(2) 0.0303(11) Uani 1 1 d .
H402 H 0.5485 0.4508 0.2486 0.036 Uiso 1 1 calc R
C403 C 0.5570(5) 0.3195(3) 0.2528(3) 0.0439(14) Uani 1 1 d .
H403 H 0.4771 0.2994 0.2376 0.053 Uiso 1 1 calc R
C404 C 0.6324(5) 0.2593(3) 0.2684(3) 0.0490(15) Uani 1 1 d .
H404 H 0.6032 0.1978 0.2638 0.059 Uiso 1 1 calc R
C405 C 0.7491(5) 0.2868(3) 0.2905(2) 0.0405(13) Uani 1 1 d .
H405 H 0.7998 0.2445 0.3003 0.049 Uiso 1 1 calc R
C406 C 0.7915(4) 0.3775(3) 0.2982(2) 0.0306(11) Uani 1 1 d .
C407 C 0.9848(5) 0.3516(4) 0.3359(3) 0.0520(15) Uani 1 1 d .
H40A H 0.9658 0.3195 0.3681 0.078 Uiso 1 1 calc R
H40B H 1.0622 0.3857 0.3501 0.078 Uiso 1 1 calc R
H40C H 0.9828 0.3086 0.2991 0.078 Uiso 1 1 calc R
C501 C 0.5135(4) 0.9280(3) 0.3088(3) 0.0360(13) Uani 1 1 d .
C502 C 0.5389(5) 0.9488(4) 0.2525(4) 0.0624(19) Uani 1 1 d .
H502 H 0.4913 0.9204 0.2143 0.075 Uiso 1 1 calc R
C503 C 0.6342(6) 1.0112(4) 0.2544(4) 0.071(2) Uani 1 1 d .
H503 H 0.6483 1.0289 0.2175 0.085 Uiso 1 1 calc R
C504 C 0.7051(6) 1.0459(4) 0.3071(5) 0.071(2) Uani 1 1 d .
H504 H 0.7715 1.0857 0.3063 0.085 Uiso 1 1 calc R
C505 C 0.6883(5) 1.0279(4) 0.3634(4) 0.063(2) Uani 1 1 d .
H505 H 0.7399 1.0547 0.4008 0.076 Uiso 1 1 calc R
C506 C 0.5876(5) 0.9657(3) 0.3617(3) 0.0470(15) Uani 1 1 d .
C507 C 0.6314(6) 0.9852(4) 0.4714(3) 0.072(2) Uani 1 1 d .
H50A H 0.7104 0.9711 0.4775 0.107 Uiso 1 1 calc R
H50B H 0.5955 0.9659 0.5037 0.107 Uiso 1 1 calc R
H50C H 0.6326 1.0498 0.4730 0.107 Uiso 1 1 calc R
C601 C 0.3397(3) 0.5640(3) 0.3666(2) 0.0217(10) Uani 1 1 d .
C602 C 0.3737(4) 0.5205(3) 0.4161(2) 0.0307(11) Uani 1 1 d .
H602 H 0.4008 0.5544 0.4559 0.037 Uiso 1 1 calc R
C603 C 0.3688(5) 0.4286(3) 0.4082(3) 0.0432(14) Uani 1 1 d .
H603 H 0.3924 0.3997 0.4424 0.052 Uiso 1 1 calc R
C604 C 0.3294(5) 0.3797(3) 0.3508(3) 0.0434(14) Uani 1 1 d .
H604 H 0.3245 0.3165 0.3454 0.052 Uiso 1 1 calc R
C605 C 0.2967(4) 0.4210(3) 0.3004(3) 0.0362(12) Uani 1 1 d .
H605 H 0.2698 0.3862 0.2609 0.043 Uiso 1 1 calc R
C606 C 0.3033(4) 0.5125(3) 0.3077(2) 0.0262(10) Uani 1 1 d .
C607 C 0.2660(4) 0.5132(3) 0.1999(2) 0.0386(12) Uani 1 1 d .
H60A H 0.3407 0.4953 0.1958 0.058 Uiso 1 1 calc R
H60B H 0.2429 0.5528 0.1703 0.058 Uiso 1 1 calc R
H60C H 0.2081 0.4600 0.1919 0.058 Uiso 1 1 calc R
C701 C 0.5617(4) 0.6250(4) 0.1168(2) 0.0366(13) Uani 1 1 d .
C702 C 0.5231(5) 0.7016(5) 0.0944(3) 0.0608(18) Uani 1 1 d .
H702 H 0.5658 0.7590 0.1103 0.073 Uiso 1 1 calc R
C703 C 0.4228(5) 0.6927(5) 0.0493(3) 0.068(2) Uani 1 1 d .
H703 H 0.3998 0.7432 0.0323 0.082 Uiso 1 1 calc R
C704 C 0.3592(6) 0.6129(6) 0.0300(3) 0.075(2) Uani 1 1 d .
H704 H 0.2893 0.6088 0.0005 0.090 Uiso 1 1 calc R
C705 C 0.3888(5) 0.5377(5) 0.0500(3) 0.0617(19) Uani 1 1 d .
H705 H 0.3420 0.4816 0.0346 0.074 Uiso 1 1 calc R
C706 C 0.4936(5) 0.5453(4) 0.0954(3) 0.0536(16) Uani 1 1 d .
C707 C 0.4724(7) 0.3878(4) 0.0957(3) 0.084(2) Uani 1 1 d .
H70A H 0.3958 0.3789 0.1051 0.126 Uiso 1 1 calc R
H70B H 0.5189 0.3445 0.1128 0.126 Uiso 1 1 calc R
H70C H 0.4646 0.3795 0.0512 0.126 Uiso 1 1 calc R
C801 C 0.7982(4) 0.5895(3) 0.3781(2) 0.0258(10) Uani 1 1 d .
C802 C 0.7847(5) 0.5263(3) 0.4158(2) 0.0379(12) Uani 1 1 d .
H802 H 0.7643 0.4651 0.3982 0.045 Uiso 1 1 calc R
C803 C 0.8004(5) 0.5507(4) 0.4787(3) 0.0494(15) Uani 1 1 d .
H803 H 0.7934 0.5066 0.5041 0.059 Uiso 1 1 calc R
C804 C 0.8263(5) 0.6398(4) 0.5037(2) 0.0412(13) Uani 1 1 d .
H804 H 0.8344 0.6573 0.5465 0.049 Uiso 1 1 calc R
C805 C 0.8405(4) 0.7036(3) 0.4675(2) 0.0318(11) Uani 1 1 d .
H805 H 0.8606 0.7647 0.4855 0.038 Uiso 1 1 calc R
C806 C 0.8259(4) 0.6796(3) 0.4050(2) 0.0262(10) Uani 1 1 d .
C807 C 0.8366(4) 0.8317(3) 0.3900(2) 0.0330(11) Uani 1 1 d .
H80A H 0.7650 0.8386 0.4038 0.049 Uiso 1 1 calc R
H80B H 0.8427 0.8681 0.3580 0.049 Uiso 1 1 calc R
H80C H 0.9025 0.8513 0.4247 0.049 Uiso 1 1 calc R
P1A P 0.0000 0.5000 0.0000 0.0701(9) Uani 1 2 d S
F1A F 0.0830(3) 0.4876(4) 0.06152(17) 0.1027(17) Uani 1 1 d .
F2A F 0.0449(3) 0.6047(3) 0.0143(2) 0.1016(16) Uani 1 1 d .
F3A F -0.1014(3) 0.5165(3) 0.03492(16) 0.0819(13) Uani 1 1 d .
P1B P 0.0000 0.0000 0.0000 0.0326(4) Uani 1 2 d S
F1B F 0.1327(3) 0.0071(4) 0.0141(2) 0.1177(19) Uani 1 1 d .
F2B F 0.0020(3) 0.0196(2) 0.07172(14) 0.0596(9) Uani 1 1 d .
F3B F 0.0070(5) 0.1028(2) -0.00356(17) 0.0981(16) Uani 1 1 d .
P1C P 0.05885(11) 0.10978(8) 0.37719(6) 0.0322(3) Uani 1 1 d .
F1C F 0.1262(3) 0.1014(2) 0.44409(15) 0.0613(10) Uani 1 1 d .
F2C F 0.1388(2) 0.20183(18) 0.38048(16) 0.0552(9) Uani 1 1 d .
F3C F -0.0084(3) 0.1183(2) 0.31050(14) 0.0546(8) Uani 1 1 d .
F4C F -0.0207(2) 0.01802(17) 0.37452(14) 0.0454(8) Uani 1 1 d .
F5C F 0.1486(3) 0.0570(2) 0.34916(18) 0.0648(10) Uani 1 1 d .
F6C F -0.0291(3) 0.1635(2) 0.40640(16) 0.0553(9) Uani 1 1 d .
Cl1 Cl 0.2451(2) 0.25577(14) 0.14109(9) 0.0954(7) Uani 1 1 d .
Cl2 Cl 0.0452(3) 0.22365(17) 0.19155(11) 0.1186(9) Uani 1 1 d .
C1A C 0.0947(7) 0.2460(5) 0.1278(3) 0.090(3) Uani 1 1 d .
H1C H 0.0695 0.3023 0.1164 0.108 Uiso 1 1 calc R
H1D H 0.0607 0.1974 0.0930 0.108 Uiso 1 1 calc R

loop_
_atom_site_aniso_label
_atom_site_aniso_U_11
_atom_site_aniso_U_22
_atom_site_aniso_U_33
_atom_site_aniso_U_23
_atom_site_aniso_U_13
_atom_site_aniso_U_12
Ni1 0.0243(3) 0.0222(3) 0.0229(3) 0.0112(3) 0.0123(2) 0.0112(2)
Ni2 0.0285(3) 0.0201(3) 0.0285(3) 0.0109(3) 0.0180(3) 0.0091(2)
P1 0.0200(6) 0.0177(6) 0.0240(6) 0.0055(5) 0.0050(5) 0.0044(4)
P2 0.0201(6) 0.0173(6) 0.0213(6) 0.0049(5) 0.0079(5) 0.0057(4)
P3 0.0215(6) 0.0265(6) 0.0227(6) 0.0034(5) 0.0099(5) 0.0001(5)
P4 0.0253(6) 0.0178(6) 0.0257(6) 0.0048(5) 0.0123(5) 0.0056(4)
O31 0.068(3) 0.048(2) 0.050(2) 0.0388(19) 0.048(2) 0.0461(19)
O41 0.055(2) 0.059(2) 0.062(3) 0.043(2) 0.049(2) 0.0429(19)
O106 0.068(3) 0.040(2) 0.054(3) 0.029(2) 0.024(2) 0.0331(19)
O206 0.046(2) 0.044(2) 0.048(2) 0.0233(18) 0.0360(18) 0.0209(17)
O306 0.048(2) 0.048(2) 0.0241(19) 0.0050(17) 0.0163(16) -0.0061(17)
O406 0.034(2) 0.0342(19) 0.047(2) 0.0126(17) 0.0084(16) 0.0175(15)
O506 0.042(2) 0.047(2) 0.061(3) -0.008(2) -0.003(2) -0.0040(18)
O606 0.043(2) 0.0224(17) 0.0253(18) -0.0008(15) 0.0044(15) 0.0089(14)
O706 0.047(2) 0.060(3) 0.080(3) 0.002(3) 0.004(2) -0.017(2)
O806 0.0393(19) 0.0213(16) 0.0258(17) 0.0032(14) 0.0161(14) 0.0012(13)
C1 0.021(2) 0.015(2) 0.025(2) 0.0003(19) 0.0042(18) 0.0058(17)
C2 0.018(2) 0.017(2) 0.026(2) 0.0010(19) 0.0052(18) 0.0025(17)
C3 0.018(2) 0.018(2) 0.027(2) -0.0006(19) 0.0046(18) 0.0038(17)
C4 0.025(2) 0.026(2) 0.027(3) -0.005(2) 0.014(2) -0.0005(18)
C5 0.029(3) 0.028(2) 0.025(3) -0.003(2) 0.014(2) 0.0038(19)
C6 0.026(2) 0.024(2) 0.025(3) -0.001(2) 0.0097(19) 0.0031(18)
C11 0.024(2) 0.021(2) 0.032(3) 0.002(2) 0.006(2) 0.0037(18)
C12 0.026(2) 0.023(2) 0.032(3) 0.003(2) 0.008(2) 0.0073(18)
C21 0.029(3) 0.037(3) 0.025(3) 0.001(2) 0.013(2) 0.002(2)
C22 0.029(3) 0.039(3) 0.040(3) -0.001(2) 0.016(2) 0.008(2)
C101 0.024(2) 0.032(3) 0.026(3) 0.013(2) 0.0133(19) 0.0094(19)
C102 0.030(3) 0.039(3) 0.026(3) 0.008(2) 0.008(2) -0.001(2)
C103 0.033(3) 0.075(4) 0.027(3) 0.004(3) 0.007(2) -0.005(3)
C104 0.028(3) 0.123(6) 0.029(3) 0.022(4) 0.008(2) 0.017(3)
C105 0.047(4) 0.088(5) 0.041(4) 0.037(4) 0.017(3) 0.036(3)
C106 0.038(3) 0.048(3) 0.037(3) 0.022(3) 0.021(2) 0.020(2)
C107 0.136(7) 0.060(4) 0.094(6) 0.055(4) 0.051(5) 0.064(5)
C201 0.032(3) 0.022(2) 0.022(2) 0.006(2) 0.0054(19) 0.0121(19)
C202 0.029(3) 0.035(3) 0.031(3) 0.005(2) -0.002(2) 0.008(2)
C203 0.053(4) 0.047(3) 0.046(4) -0.001(3) -0.017(3) 0.013(3)
C204 0.097(6) 0.064(4) 0.026(3) -0.002(3) -0.008(3) 0.044(4)
C205 0.077(5) 0.062(4) 0.027(3) 0.018(3) 0.020(3) 0.045(3)
C206 0.043(3) 0.032(3) 0.030(3) 0.016(2) 0.017(2) 0.022(2)
C207 0.076(5) 0.083(5) 0.078(5) 0.054(4) 0.068(4) 0.050(4)
C301 0.017(2) 0.032(2) 0.021(2) 0.008(2) 0.0066(18) 0.0036(18)
C302 0.021(2) 0.030(3) 0.024(2) 0.008(2) 0.0062(18) 0.0038(19)
C303 0.029(3) 0.029(3) 0.034(3) 0.005(2) 0.005(2) 0.005(2)
C304 0.034(3) 0.028(3) 0.049(3) 0.013(3) 0.017(2) 0.000(2)
C305 0.040(3) 0.046(3) 0.031(3) 0.015(3) 0.016(2) 0.000(2)
C306 0.029(3) 0.034(3) 0.024(3) 0.006(2) 0.007(2) 0.002(2)
C307 0.078(4) 0.072(4) 0.026(3) -0.001(3) 0.026(3) -0.015(3)
C401 0.034(3) 0.020(2) 0.025(3) 0.006(2) 0.011(2) 0.0073(19)
C402 0.036(3) 0.020(2) 0.037(3) 0.008(2) 0.009(2) 0.007(2)
C403 0.044(3) 0.029(3) 0.053(4) 0.005(3) 0.004(3) -0.006(2)
C404 0.075(4) 0.016(3) 0.057(4) 0.006(3) 0.019(3) 0.003(3)
C405 0.056(4) 0.021(3) 0.048(3) 0.005(2) 0.013(3) 0.015(2)
C406 0.041(3) 0.027(3) 0.029(3) 0.006(2) 0.013(2) 0.014(2)
C407 0.044(3) 0.061(4) 0.065(4) 0.029(3) 0.019(3) 0.034(3)
C501 0.027(3) 0.012(2) 0.070(4) 0.004(2) 0.015(3) 0.0041(19)
C502 0.042(3) 0.049(4) 0.118(6) 0.050(4) 0.044(4) 0.006(3)
C503 0.056(4) 0.041(4) 0.136(7) 0.024(4) 0.055(5) 0.017(3)
C504 0.045(4) 0.039(4) 0.141(8) 0.038(5) 0.028(5) 0.013(3)
C505 0.040(4) 0.027(3) 0.111(6) 0.008(4) -0.011(4) 0.011(2)
C506 0.040(3) 0.027(3) 0.071(4) 0.016(3) 0.001(3) 0.005(2)
C507 0.061(4) 0.052(4) 0.079(5) -0.011(4) -0.020(4) 0.005(3)
C601 0.019(2) 0.018(2) 0.031(3) 0.003(2) 0.0119(19) 0.0030(17)
C602 0.038(3) 0.028(3) 0.033(3) 0.011(2) 0.016(2) 0.013(2)
C603 0.060(4) 0.029(3) 0.052(4) 0.018(3) 0.024(3) 0.016(2)
C604 0.053(3) 0.019(3) 0.065(4) 0.015(3) 0.022(3) 0.009(2)
C605 0.036(3) 0.025(3) 0.047(3) -0.002(2) 0.012(2) 0.004(2)
C606 0.021(2) 0.023(2) 0.036(3) 0.004(2) 0.008(2) 0.0062(18)
C607 0.048(3) 0.036(3) 0.032(3) -0.003(2) 0.012(2) 0.010(2)
C701 0.022(3) 0.066(4) 0.021(3) 0.003(3) 0.009(2) -0.003(2)
C702 0.031(3) 0.100(5) 0.054(4) 0.031(4) -0.005(3) 0.026(3)
C703 0.042(4) 0.107(6) 0.054(4) 0.008(4) 0.003(3) 0.018(4)
C704 0.042(4) 0.125(7) 0.060(5) 0.029(5) 0.013(3) -0.004(4)
C705 0.049(4) 0.077(5) 0.049(4) -0.001(4) 0.017(3) -0.034(3)
C706 0.051(4) 0.070(4) 0.034(3) 0.011(3) 0.007(3) -0.019(3)
C707 0.107(6) 0.058(4) 0.076(5) 0.003(4) 0.018(4) -0.025(4)
C801 0.029(3) 0.025(2) 0.030(3) 0.008(2) 0.016(2) 0.0077(19)
C802 0.059(4) 0.028(3) 0.033(3) 0.004(2) 0.021(2) 0.011(2)
C803 0.082(4) 0.042(3) 0.035(3) 0.021(3) 0.024(3) 0.016(3)
C804 0.054(3) 0.045(3) 0.025(3) 0.001(3) 0.015(2) 0.006(3)
C805 0.040(3) 0.031(3) 0.026(3) 0.004(2) 0.012(2) 0.003(2)
C806 0.024(2) 0.029(3) 0.030(3) 0.009(2) 0.012(2) 0.0040(19)
C807 0.049(3) 0.017(2) 0.035(3) 0.001(2) 0.015(2) 0.007(2)
P1A 0.0382(13) 0.114(2) 0.0391(13) -0.0418(15) 0.0195(10) -0.0259(13)
F1A 0.051(2) 0.197(5) 0.044(2) -0.023(3) 0.0135(18) -0.005(3)
F2A 0.065(3) 0.111(3) 0.108(4) -0.042(3) 0.029(2) -0.027(2)
F3A 0.042(2) 0.142(4) 0.051(2) -0.032(2) 0.0284(17) -0.010(2)
P1B 0.0442(11) 0.0315(10) 0.0253(10) 0.0169(8) 0.0076(8) 0.0039(8)
F1B 0.048(2) 0.207(6) 0.092(3) 0.018(4) 0.007(2) 0.015(3)
F2B 0.108(3) 0.0463(19) 0.0309(18) 0.0181(15) 0.0205(17) 0.0145(18)
F3B 0.216(5) 0.036(2) 0.054(2) 0.0209(19) 0.047(3) 0.019(2)
P1C 0.0324(7) 0.0198(6) 0.0417(8) -0.0011(6) 0.0059(6) 0.0039(5)
F1C 0.071(2) 0.0398(18) 0.058(2) 0.0033(16) -0.0182(17) 0.0089(16)
F2C 0.0419(18) 0.0257(16) 0.092(3) 0.0059(16) 0.0073(17) -0.0034(13)
F3C 0.067(2) 0.0487(19) 0.0416(19) 0.0126(16) 0.0003(16) -0.0070(15)
F4C 0.0498(18) 0.0272(15) 0.055(2) 0.0034(14) 0.0110(15) -0.0054(13)
F5C 0.061(2) 0.0381(18) 0.109(3) 0.0077(19) 0.048(2) 0.0185(15)
F6C 0.059(2) 0.0412(18) 0.074(2) 0.0027(17) 0.0297(18) 0.0218(15)
Cl1 0.138(2) 0.0803(13) 0.0622(12) 0.0117(11) 0.0178(12) -0.0005(12)
Cl2 0.178(3) 0.121(2) 0.0769(15) 0.0199(14) 0.0473(16) 0.0682(18)
C1A 0.128(7) 0.087(6) 0.042(4) -0.010(4) 0.016(4) -0.010(5)

loop_
_atom_type_symbol
_atom_type_description
_atom_type_scat_dispersion_real
_atom_type_scat_dispersion_imag
_atom_type_scat_source
C C 0.0033 0.0016 'International Tables Vol C Tables 4.2.6.8 and 6.1.1.4'
H H 0.0000 0.0000 'International Tables Vol C Tables 4.2.6.8 and 6.1.1.4'
Cl Cl 0.1484 0.1585 'International Tables Vol C Tables 4.2.6.8 and 6.1.1.4'
F F 0.0171 0.0103 'International Tables Vol C Tables 4.2.6.8 and 6.1.1.4'
Ni Ni 0.3393 1.1124 'International Tables Vol C Tables 4.2.6.8 and 6.1.1.4'
O O 0.0106 0.0060 'International Tables Vol C Tables 4.2.6.8 and 6.1.1.4'
P P 0.1023 0.0942 'International Tables Vol C Tables 4.2.6.8 and 6.1.1.4'

loop_
_geom_angle_atom_site_label_1
_geom_angle_atom_site_label_2
_geom_angle_atom_site_label_3
_geom_angle
_geom_angle_site_symmetry_1
_geom_angle_site_symmetry_3
O31 Ni1 O41 79.74(13) . .
O31 Ni1 P1 93.70(9) . .
O41 Ni1 P1 169.23(12) . .
O31 Ni1 P2 166.32(13) . .
O41 Ni1 P2 95.55(10) . .
P1 Ni1 P2 92.71(4) . .
O31 Ni1 Ni2 39.52(9) . .
O41 Ni1 Ni2 40.27(10) . .
P1 Ni1 Ni2 132.35(4) . .
P2 Ni1 Ni2 134.87(4) . .
O31 Ni2 O41 79.78(13) . .
O31 Ni2 P4 166.32(13) . .
O41 Ni2 P4 95.05(10) . .
O31 Ni2 P3 94.80(10) . .
O41 Ni2 P3 167.79(13) . .
P4 Ni2 P3 92.56(5) . .
O31 Ni2 Ni1 39.81(9) . .
O41 Ni2 Ni1 40.00(9) . .
P4 Ni2 Ni1 133.34(4) . .
P3 Ni2 Ni1 133.99(4) . .
C101 P1 C1 108.2(2) . .
C101 P1 C501 105.5(2) . .
C1 P1 C501 108.8(2) . .
C101 P1 Ni1 111.80(15) . .
C1 P1 Ni1 116.11(15) . .
C501 P1 Ni1 105.87(15) . .
C201 P2 C601 105.3(2) . .
C201 P2 C3 110.5(2) . .
C601 P2 C3 106.95(19) . .
C201 P2 Ni1 116.60(15) . .
C601 P2 Ni1 105.96(14) . .
C3 P2 Ni1 110.87(15) . .
C301 P3 C4 108.5(2) . .
C301 P3 C701 105.3(2) . .
C4 P3 C701 107.6(2) . .
C301 P3 Ni2 112.75(15) . .
C4 P3 Ni2 115.66(16) . .
C701 P3 Ni2 106.40(15) . .
C401 P4 C6 111.6(2) . .
C401 P4 C801 104.2(2) . .
C6 P4 C801 106.7(2) . .
C401 P4 Ni2 115.36(15) . .
C6 P4 Ni2 112.44(15) . .
C801 P4 Ni2 105.59(14) . .
Ni2 O31 Ni1 100.67(14) . .
Ni2 O31 H31 128.1 . .
Ni1 O31 H31 131.2 . .
Ni1 O41 Ni2 99.73(15) . .
Ni1 O41 H41 129.6 . .
Ni2 O41 H41 126.3 . .
C106 O106 C107 116.8(5) . .
C206 O206 C207 118.2(4) . .
C306 O306 C307 117.2(4) . .
C406 O406 C407 119.3(4) . .
C506 O506 C507 119.4(5) . .
C606 O606 C607 117.3(4) . .
C706 O706 C707 118.9(5) . .
C806 O806 C807 116.8(3) . .
C2 C1 P1 117.4(3) . .
C2 C1 H1A 107.9 . .
P1 C1 H1A 107.9 . .
C2 C1 H1B 107.9 . .
P1 C1 H1B 107.9 . .
H1A C1 H1B 107.2 . .
C12 C2 C11 107.2(3) . .
C12 C2 C3 111.0(4) . .
C11 C2 C3 107.9(3) . .
C12 C2 C1 106.9(3) . .
C11 C2 C1 110.6(4) . .
C3 C2 C1 113.0(3) . .
C2 C3 P2 119.0(3) . .
C2 C3 H3A 107.6 . .
P2 C3 H3A 107.6 . .
C2 C3 H3B 107.6 . .
P2 C3 H3B 107.6 . .
H3A C3 H3B 107.0 . .
C5 C4 P3 117.4(3) . .
C5 C4 H4A 107.9 . .
P3 C4 H4A 107.9 . .
C5 C4 H4B 107.9 . .
P3 C4 H4B 107.9 . .
H4A C4 H4B 107.2 . .
C22 C5 C21 108.1(4) . .
C22 C5 C6 110.5(4) . .
C21 C5 C6 107.6(3) . .
C22 C5 C4 106.6(4) . .
C21 C5 C4 110.3(4) . .
C6 C5 C4 113.7(3) . .
C5 C6 P4 118.2(3) . .
C5 C6 H6A 107.8 . .
P4 C6 H6A 107.8 . .
C5 C6 H6B 107.8 . .
P4 C6 H6B 107.8 . .
H6A C6 H6B 107.1 . .
C2 C11 H11A 109.5 . .
C2 C11 H11B 109.5 . .
H11A C11 H11B 109.5 . .
C2 C11 H11C 109.5 . .
H11A C11 H11C 109.5 . .
H11B C11 H11C 109.5 . .
C2 C12 H12A 109.5 . .
C2 C12 H12B 109.5 . .
H12A C12 H12B 109.5 . .
C2 C12 H12C 109.5 . .
H12A C12 H12C 109.5 . .
H12B C12 H12C 109.5 . .
C5 C21 H21A 109.5 . .
C5 C21 H21B 109.5 . .
H21A C21 H21B 109.5 . .
C5 C21 H21C 109.5 . .
H21A C21 H21C 109.5 . .
H21B C21 H21C 109.5 . .
C5 C22 H22A 109.5 . .
C5 C22 H22B 109.5 . .
H22A C22 H22B 109.5 . .
C5 C22 H22C 109.5 . .
H22A C22 H22C 109.5 . .
H22B C22 H22C 109.5 . .
C102 C101 C106 119.1(4) . .
C102 C101 P1 118.6(3) . .
C106 C101 P1 122.3(4) . .
C101 C102 C103 121.6(5) . .
C101 C102 H102 119.2 . .
C103 C102 H102 119.2 . .
C104 C103 C102 118.1(5) . .
C104 C103 H103 121.0 . .
C102 C103 H103 121.0 . .
C105 C104 C103 121.7(5) . .
C105 C104 H104 119.1 . .
C103 C104 H104 119.1 . .
C104 C105 C106 120.4(5) . .
C104 C105 H105 119.8 . .
C106 C105 H105 119.8 . .
O106 C106 C105 125.6(5) . .
O106 C106 C101 115.3(4) . .
C105 C106 C101 119.1(5) . .
O106 C107 H10A 109.5 . .
O106 C107 H10B 109.5 . .
H10A C107 H10B 109.5 . .
O106 C107 H10C 109.5 . .
H10A C107 H10C 109.5 . .
H10B C107 H10C 109.5 . .
C202 C201 C206 118.9(4) . .
C202 C201 P2 118.1(4) . .
C206 C201 P2 123.0(4) . .
C201 C202 C203 119.6(5) . .
C201 C202 H202 120.2 . .
C203 C202 H202 120.2 . .
C204 C203 C202 120.5(6) . .
C204 C203 H203 119.8 . .
C202 C203 H203 119.8 . .
C203 C204 C205 121.2(6) . .
C203 C204 H204 119.4 . .
C205 C204 H204 119.4 . .
C204 C205 C206 119.7(5) . .
C204 C205 H205 120.2 . .
C206 C205 H205 120.2 . .
O206 C206 C205 123.9(5) . .
O206 C206 C201 116.0(4) . .
C205 C206 C201 120.1(5) . .
O206 C207 H20A 109.5 . .
O206 C207 H20B 109.5 . .
H20A C207 H20B 109.5 . .
O206 C207 H20C 109.5 . .
H20A C207 H20C 109.5 . .
H20B C207 H20C 109.5 . .
C302 C301 C306 118.8(4) . .
C302 C301 P3 118.6(3) . .
C306 C301 P3 122.6(3) . .
C303 C302 C301 120.9(4) . .
C303 C302 H302 119.6 . .
C301 C302 H302 119.6 . .
C304 C303 C302 118.8(4) . .
C304 C303 H303 120.6 . .
C302 C303 H303 120.6 . .
C305 C304 C303 121.0(4) . .
C305 C304 H304 119.5 . .
C303 C304 H304 119.5 . .
C304 C305 C306 120.5(5) . .
C304 C305 H305 119.7 . .
C306 C305 H305 119.7 . .
O306 C306 C305 124.8(4) . .
O306 C306 C301 115.3(4) . .
C305 C306 C301 119.9(4) . .
O306 C307 H30A 109.5 . .
O306 C307 H30B 109.5 . .
H30A C307 H30B 109.5 . .
O306 C307 H30C 109.5 . .
H30A C307 H30C 109.5 . .
H30B C307 H30C 109.5 . .
C402 C401 C406 119.0(4) . .
C402 C401 P4 118.6(3) . .
C406 C401 P4 122.3(3) . .
C403 C402 C401 120.9(4) . .
C403 C402 H402 119.5 . .
C401 C402 H402 119.5 . .
C404 C403 C402 119.2(5) . .
C404 C403 H403 120.4 . .
C402 C403 H403 120.4 . .
C405 C404 C403 121.5(5) . .
C405 C404 H404 119.2 . .
C403 C404 H404 119.2 . .
C404 C405 C406 119.1(5) . .
C404 C405 H405 120.4 . .
C406 C405 H405 120.4 . .
O406 C406 C405 123.4(4) . .
O406 C406 C401 116.4(4) . .
C405 C406 C401 120.2(4) . .
O406 C407 H40A 109.5 . .
O406 C407 H40B 109.5 . .
H40A C407 H40B 109.5 . .
O406 C407 H40C 109.5 . .
H40A C407 H40C 109.5 . .
H40B C407 H40C 109.5 . .
C506 C501 C502 118.2(5) . .
C506 C501 P1 124.1(5) . .
C502 C501 P1 117.3(4) . .
C503 C502 C501 119.2(7) . .
C503 C502 H502 120.4 . .
C501 C502 H502 120.4 . .
C504 C503 C502 120.5(8) . .
C504 C503 H503 119.8 . .
C502 C503 H503 119.8 . .
C503 C504 C505 123.9(7) . .
C503 C504 H504 118.1 . .
C505 C504 H504 118.1 . .
C504 C505 C506 115.7(6) . .
C504 C505 H505 122.2 . .
C506 C505 H505 122.2 . .
O506 C506 C501 116.1(5) . .
O506 C506 C505 121.4(6) . .
C501 C506 C505 122.4(6) . .
O506 C507 H50A 109.5 . .
O506 C507 H50B 109.5 . .
H50A C507 H50B 109.5 . .
O506 C507 H50C 109.5 . .
H50A C507 H50C 109.5 . .
H50B C507 H50C 109.5 . .
C602 C601 C606 118.5(4) . .
C602 C601 P2 121.3(3) . .
C606 C601 P2 119.8(3) . .
C603 C602 C601 121.0(5) . .
C603 C602 H602 119.5 . .
C601 C602 H602 119.5 . .
C604 C603 C602 119.4(5) . .
C604 C603 H603 120.3 . .
C602 C603 H603 120.3 . .
C603 C604 C605 121.0(5) . .
C603 C604 H604 119.5 . .
C605 C604 H604 119.5 . .
C606 C605 C604 120.0(5) . .
C606 C605 H605 120.0 . .
C604 C605 H605 120.0 . .
O606 C606 C605 124.1(4) . .
O606 C606 C601 115.9(4) . .
C605 C606 C601 120.0(5) . .
O606 C607 H60A 109.5 . .
O606 C607 H60B 109.5 . .
H60A C607 H60B 109.5 . .
O606 C607 H60C 109.5 . .
H60A C607 H60C 109.5 . .
H60B C607 H60C 109.5 . .
C706 C701 C702 117.6(5) . .
C706 C701 P3 123.7(5) . .
C702 C701 P3 118.4(4) . .
C703 C702 C701 120.1(7) . .
C703 C702 H702 119.9 . .
C701 C702 H702 119.9 . .
C704 C703 C702 119.7(8) . .
C704 C703 H703 120.2 . .
C702 C703 H703 120.2 . .
C703 C704 C705 123.5(7) . .
C703 C704 H704 118.2 . .
C705 C704 H704 118.2 . .
C704 C705 C706 117.5(6) . .
C704 C705 H705 121.2 . .
C706 C705 H705 121.2 . .
O706 C706 C701 115.3(5) . .
O706 C706 C705 123.2(5) . .
C701 C706 C705 121.4(6) . .
O706 C707 H70A 109.5 . .
O706 C707 H70B 109.5 . .
H70A C707 H70B 109.5 . .
O706 C707 H70C 109.5 . .
H70A C707 H70C 109.5 . .
H70B C707 H70C 109.5 . .
C802 C801 C806 118.2(4) . .
C802 C801 P4 121.2(4) . .
C806 C801 P4 120.2(3) . .
C803 C802 C801 121.4(5) . .
C803 C802 H802 119.3 . .
C801 C802 H802 119.3 . .
C804 C803 C802 119.0(5) . .
C804 C803 H803 120.5 . .
C802 C803 H803 120.5 . .
C805 C804 C803 120.7(5) . .
C805 C804 H804 119.7 . .
C803 C804 H804 119.7 . .
C804 C805 C806 120.4(4) . .
C804 C805 H805 119.8 . .
C806 C805 H805 119.8 . .
O806 C806 C805 123.5(4) . .
O806 C806 C801 116.3(4) . .
C805 C806 C801 120.2(4) . .
O806 C807 H80A 109.5 . .
O806 C807 H80B 109.5 . .
H80A C807 H80B 109.5 . .
O806 C807 H80C 109.5 . .
H80A C807 H80C 109.5 . .
H80B C807 H80C 109.5 . .
F1A P1A F1A 179.999(1) . 2_565
F1A P1A F2A 90.3(3) . 2_565
F1A P1A F2A 89.7(3) 2_565 2_565
F1A P1A F2A 89.7(3) . .
F1A P1A F2A 90.3(3) 2_565 .
F2A P1A F2A 180.00(12) 2_565 .
F1A P1A F3A 88.73(19) . 2_565
F1A P1A F3A 91.27(19) 2_565 2_565
F2A P1A F3A 89.7(2) 2_565 2_565
F2A P1A F3A 90.3(2) . 2_565
F1A P1A F3A 91.27(19) . .
F1A P1A F3A 88.73(19) 2_565 .
F2A P1A F3A 90.3(2) 2_565 .
F2A P1A F3A 89.7(2) . .
F3A P1A F3A 180.0 2_565 .
F1B P1B F1B 180.0 2 .
F1B P1B F3B 90.9(3) 2 2
F1B P1B F3B 89.1(3) . 2
F1B P1B F3B 89.1(3) 2 .
F1B P1B F3B 90.9(3) . .
F3B P1B F3B 180.0 2 .
F1B P1B F2B 90.5(2) 2 2
F1B P1B F2B 89.5(2) . 2
F3B P1B F2B 90.83(17) 2 2
F3B P1B F2B 89.17(17) . 2
F1B P1B F2B 89.5(2) 2 .
F1B P1B F2B 90.5(2) . .
F3B P1B F2B 89.17(17) 2 .
F3B P1B F2B 90.83(17) . .
F2B P1B F2B 180.0 2 .
F5C P1C F3C 90.7(2) . .
F5C P1C F6C 178.9(2) . .
F3C P1C F6C 90.22(19) . .
F5C P1C F4C 90.24(17) . .
F3C P1C F4C 90.42(17) . .
F6C P1C F4C 90.35(17) . .
F5C P1C F1C 89.4(2) . .
F3C P1C F1C 179.9(2) . .
F6C P1C F1C 89.68(19) . .
F4C P1C F1C 89.64(18) . .
F5C P1C F2C 89.94(17) . .
F3C P1C F2C 90.03(18) . .
F6C P1C F2C 89.46(17) . .
F4C P1C F2C 179.5(2) . .
F1C P1C F2C 89.91(19) . .
Cl2 C1A Cl1 111.5(4) . .
Cl2 C1A H1C 109.3 . .
Cl1 C1A H1C 109.3 . .
Cl2 C1A H1D 109.3 . .
Cl1 C1A H1D 109.3 . .
H1C C1A H1D 108.0 . .

loop_
_geom_bond_atom_site_label_1
_geom_bond_atom_site_label_2
_geom_bond_distance
_geom_bond_site_symmetry_2
Ni1 O31 1.887(3) .
Ni1 O41 1.889(3) .
Ni1 P1 2.1440(12) .
Ni1 P2 2.1444(12) .
Ni1 Ni2 2.8968(7) .
Ni2 O31 1.876(3) .
Ni2 O41 1.900(3) .
Ni2 P4 2.1388(12) .
Ni2 P3 2.1483(12) .
P1 C101 1.809(5) .
P1 C1 1.811(4) .
P1 C501 1.820(5) .
P2 C201 1.816(5) .
P2 C601 1.824(4) .
P2 C3 1.829(4) .
P3 C301 1.808(4) .
P3 C4 1.823(4) .
P3 C701 1.831(5) .
P4 C401 1.808(4) .
P4 C6 1.820(4) .
P4 C801 1.822(5) .
O31 H31 0.9161 .
O41 H41 0.9029 .
O106 C106 1.355(6) .
O106 C107 1.448(6) .
O206 C206 1.357(6) .
O206 C207 1.446(6) .
O306 C306 1.362(5) .
O306 C307 1.448(6) .
O406 C406 1.349(6) .
O406 C407 1.424(6) .
O506 C506 1.326(7) .
O506 C507 1.451(7) .
O606 C606 1.367(5) .
O606 C607 1.428(5) .
O706 C706 1.334(7) .
O706 C707 1.440(7) .
O806 C806 1.367(5) .
O806 C807 1.434(5) .
C1 C2 1.553(6) .
C1 H1A 0.9900 .
C1 H1B 0.9900 .
C2 C12 1.530(6) .
C2 C11 1.535(6) .
C2 C3 1.546(5) .
C3 H3A 0.9900 .
C3 H3B 0.9900 .
C4 C5 1.552(6) .
C4 H4A 0.9900 .
C4 H4B 0.9900 .
C5 C22 1.533(6) .
C5 C21 1.539(6) .
C5 C6 1.549(6) .
C6 H6A 0.9900 .
C6 H6B 0.9900 .
C11 H11A 0.9800 .
C11 H11B 0.9800 .
C11 H11C 0.9800 .
C12 H12A 0.9800 .
C12 H12B 0.9800 .
C12 H12C 0.9800 .
C21 H21A 0.9800 .
C21 H21B 0.9800 .
C21 H21C 0.9800 .
C22 H22A 0.9800 .
C22 H22B 0.9800 .
C22 H22C 0.9800 .
C101 C102 1.380(6) .
C101 C106 1.395(6) .
C102 C103 1.391(7) .
C102 H102 0.9500 .
C103 C104 1.375(9) .
C103 H103 0.9500 .
C104 C105 1.357(8) .
C104 H104 0.9500 .
C105 C106 1.395(8) .
C105 H105 0.9500 .
C107 H10A 0.9800 .
C107 H10B 0.9800 .
C107 H10C 0.9800 .
C201 C202 1.384(6) .
C201 C206 1.407(6) .
C202 C203 1.396(7) .
C202 H202 0.9500 .
C203 C204 1.352(9) .
C203 H203 0.9500 .
C204 C205 1.370(9) .
C204 H204 0.9500 .
C205 C206 1.382(7) .
C205 H205 0.9500 .
C207 H20A 0.9800 .
C207 H20B 0.9800 .
C207 H20C 0.9800 .
C301 C302 1.392(6) .
C301 C306 1.397(6) .
C302 C303 1.392(6) .
C302 H302 0.9500 .
C303 C304 1.384(7) .
C303 H303 0.9500 .
C304 C305 1.363(7) .
C304 H304 0.9500 .
C305 C306 1.385(6) .
C305 H305 0.9500 .
C307 H30A 0.9800 .
C307 H30B 0.9800 .
C307 H30C 0.9800 .
C401 C402 1.389(6) .
C401 C406 1.410(6) .
C402 C403 1.387(6) .
C402 H402 0.9500 .
C403 C404 1.385(7) .
C403 H403 0.9500 .
C404 C405 1.382(8) .
C404 H404 0.9500 .
C405 C406 1.397(7) .
C405 H405 0.9500 .
C407 H40A 0.9800 .
C407 H40B 0.9800 .
C407 H40C 0.9800 .
C501 C506 1.349(8) .
C501 C502 1.434(8) .
C502 C503 1.394(8) .
C502 H502 0.9500 .
C503 C504 1.320(10) .
C503 H503 0.9500 .
C504 C505 1.386(10) .
C504 H504 0.9500 .
C505 C506 1.441(8) .
C505 H505 0.9500 .
C507 H50A 0.9800 .
C507 H50B 0.9800 .
C507 H50C 0.9800 .
C601 C602 1.391(6) .
C601 C606 1.409(6) .
C602 C603 1.382(6) .
C602 H602 0.9500 .
C603 C604 1.370(8) .
C603 H603 0.9500 .
C604 C605 1.383(7) .
C604 H604 0.9500 .
C605 C606 1.374(6) .
C605 H605 0.9500 .
C607 H60A 0.9800 .
C607 H60B 0.9800 .
C607 H60C 0.9800 .
C701 C706 1.357(7) .
C701 C702 1.421(8) .
C702 C703 1.390(8) .
C702 H702 0.9500 .
C703 C704 1.331(9) .
C703 H703 0.9500 .
C704 C705 1.347(10) .
C704 H704 0.9500 .
C705 C706 1.434(9) .
C705 H705 0.9500 .
C707 H70A 0.9800 .
C707 H70B 0.9800 .
C707 H70C 0.9800 .
C801 C802 1.388(6) .
C801 C806 1.400(6) .
C802 C803 1.387(7) .
C802 H802 0.9500 .
C803 C804 1.375(7) .
C803 H803 0.9500 .
C804 C805 1.374(7) .
C804 H804 0.9500 .
C805 C806 1.379(6) .
C805 H805 0.9500 .
C807 H80A 0.9800 .
C807 H80B 0.9800 .
C807 H80C 0.9800 .
P1A F1A 1.585(4) .
P1A F1A 1.585(4) 2_565
P1A F2A 1.596(4) 2_565
P1A F2A 1.596(4) .
P1A F3A 1.598(3) 2_565
P1A F3A 1.598(3) .
P1B F1B 1.544(4) 2
P1B F1B 1.544(4) .
P1B F3B 1.575(3) 2
P1B F3B 1.576(3) .
P1B F2B 1.601(3) 2
P1B F2B 1.601(3) .
P1C F5C 1.588(3) .
P1C F3C 1.588(3) .
P1C F6C 1.591(3) .
P1C F4C 1.592(3) .
P1C F1C 1.592(3) .
P1C F2C 1.595(3) .
Cl1 C1A 1.750(8) .
Cl2 C1A 1.725(8) .
C1A H1C 0.9900 .
C1A H1D 0.9900 .

loop_
_geom_torsion_atom_site_label_1
_geom_torsion_atom_site_label_2
_geom_torsion_atom_site_label_3
_geom_torsion_atom_site_label_4
_geom_torsion
O41 Ni1 Ni2 O31 176.7(3)
P1 Ni1 Ni2 O31 -14.6(2)
P2 Ni1 Ni2 O31 161.4(2)
O31 Ni1 Ni2 O41 -176.7(3)
P1 Ni1 Ni2 O41 168.7(2)
P2 Ni1 Ni2 O41 -15.3(2)
O31 Ni1 Ni2 P4 162.6(2)
O41 Ni1 Ni2 P4 -20.6(2)
P1 Ni1 Ni2 P4 148.05(6)
P2 Ni1 Ni2 P4 -35.97(8)
O31 Ni1 Ni2 P3 -12.4(2)
O41 Ni1 Ni2 P3 164.4(2)
P1 Ni1 Ni2 P3 -26.98(8)
P2 Ni1 Ni2 P3 149.00(7)
O31 Ni1 P1 C101 58.6(2)
O41 Ni1 P1 C101 110.7(7)
P2 Ni1 P1 C101 -109.32(15)
Ni2 Ni1 P1 C101 67.84(16)
O31 Ni1 P1 C1 -176.6(2)
O41 Ni1 P1 C1 -124.5(6)
P2 Ni1 P1 C1 15.48(16)
Ni2 Ni1 P1 C1 -167.36(15)
O31 Ni1 P1 C501 -55.8(2)
O41 Ni1 P1 C501 -3.7(7)
P2 Ni1 P1 C501 136.3(2)
Ni2 Ni1 P1 C501 -46.5(2)
O31 Ni1 P2 C201 151.1(4)
O41 Ni1 P2 C201 82.0(2)
P1 Ni1 P2 C201 -91.02(16)
Ni2 Ni1 P2 C201 91.94(16)
O31 Ni1 P2 C601 34.4(5)
O41 Ni1 P2 C601 -34.6(2)
P1 Ni1 P2 C601 152.29(15)
Ni2 Ni1 P2 C601 -24.74(16)
O31 Ni1 P2 C3 -81.3(5)
O41 Ni1 P2 C3 -150.32(19)
P1 Ni1 P2 C3 36.61(15)
Ni2 Ni1 P2 C3 -140.43(14)
O31 Ni2 P3 C301 61.4(2)
O41 Ni2 P3 C301 124.4(5)
P4 Ni2 P3 C301 -107.08(15)
Ni1 Ni2 P3 C301 69.31(16)
O31 Ni2 P3 C4 -173.0(2)
O41 Ni2 P3 C4 -110.0(5)
P4 Ni2 P3 C4 18.54(16)
Ni1 Ni2 P3 C4 -165.08(15)
O31 Ni2 P3 C701 -53.6(2)
O41 Ni2 P3 C701 9.4(5)
P4 Ni2 P3 C701 137.99(19)
Ni1 Ni2 P3 C701 -45.6(2)
O31 Ni2 P4 C401 142.1(5)
O41 Ni2 P4 C401 75.0(2)
P3 Ni2 P4 C401 -95.39(16)
Ni1 Ni2 P4 C401 88.19(17)
O31 Ni2 P4 C6 -88.4(5)
O41 Ni2 P4 C6 -155.40(19)
P3 Ni2 P4 C6 34.16(16)
Ni1 Ni2 P4 C6 -142.26(15)
O31 Ni2 P4 C801 27.6(5)
O41 Ni2 P4 C801 -39.4(2)
P3 Ni2 P4 C801 150.14(15)
Ni1 Ni2 P4 C801 -26.29(16)
O41 Ni2 O31 Ni1 2.13(18)
P4 Ni2 O31 Ni1 -66.6(5)
P3 Ni2 O31 Ni1 171.09(14)
O41 Ni1 O31 Ni2 -2.14(18)
P1 Ni1 O31 Ni2 169.25(15)
P2 Ni1 O31 Ni2 -73.0(5)
O31 Ni1 O41 Ni2 2.10(18)
P1 Ni1 O41 Ni2 -51.0(7)
P2 Ni1 O41 Ni2 169.14(14)
O31 Ni2 O41 Ni1 -2.12(18)
P4 Ni2 O41 Ni1 165.10(15)
P3 Ni2 O41 Ni1 -66.6(6)
C101 P1 C1 C2 63.6(4)
C501 P1 C1 C2 177.8(3)
Ni1 P1 C1 C2 -63.0(3)
P1 C1 C2 C12 161.9(3)
P1 C1 C2 C11 -81.7(4)
P1 C1 C2 C3 39.5(5)
C12 C2 C3 P2 -92.6(4)
C11 C2 C3 P2 150.1(3)
C1 C2 C3 P2 27.5(5)
C201 P2 C3 C2 60.0(4)
C601 P2 C3 C2 174.0(3)
Ni1 P2 C3 C2 -70.9(3)
C301 P3 C4 C5 64.2(4)
C701 P3 C4 C5 177.6(3)
Ni2 P3 C4 C5 -63.6(4)
P3 C4 C5 C22 159.0(3)
P3 C4 C5 C21 -83.9(4)
P3 C4 C5 C6 37.0(5)
C22 C5 C6 P4 -90.3(4)
C21 C5 C6 P4 151.9(3)
C4 C5 C6 P4 29.5(5)
C401 P4 C6 C5 61.0(4)
C801 P4 C6 C5 174.3(3)
Ni2 P4 C6 C5 -70.4(3)
C1 P1 C101 C102 -119.5(3)
C501 P1 C101 C102 124.2(3)
Ni1 P1 C101 C102 9.6(4)
C1 P1 C101 C106 57.9(4)
C501 P1 C101 C106 -58.4(4)
Ni1 P1 C101 C106 -173.0(3)
C106 C101 C102 C103 1.0(7)
P1 C101 C102 C103 178.5(4)
C101 C102 C103 C104 -0.6(7)
C102 C103 C104 C105 -0.2(8)
C103 C104 C105 C106 0.5(8)
C107 O106 C106 C105 0.2(7)
C107 O106 C106 C101 -178.9(5)
C104 C105 C106 O106 -179.1(5)
C104 C105 C106 C101 0.0(8)
C102 C101 C106 O106 178.5(4)
P1 C101 C106 O106 1.1(6)
C102 C101 C106 C105 -0.7(7)
P1 C101 C106 C105 -178.1(4)
C601 P2 C201 C202 107.7(4)
C3 P2 C201 C202 -137.2(3)
Ni1 P2 C201 C202 -9.4(4)
C601 P2 C201 C206 -72.1(4)
C3 P2 C201 C206 43.1(4)
Ni1 P2 C201 C206 170.8(3)
C206 C201 C202 C203 -2.0(7)
P2 C201 C202 C203 178.3(4)
C201 C202 C203 C204 -0.2(8)
C202 C203 C204 C205 1.0(9)
C203 C204 C205 C206 0.3(9)
C207 O206 C206 C205 15.4(6)
C207 O206 C206 C201 -165.4(4)
C204 C205 C206 O206 176.7(5)
C204 C205 C206 C201 -2.5(8)
C202 C201 C206 O206 -175.9(4)
P2 C201 C206 O206 3.8(5)
C202 C201 C206 C205 3.4(7)
P2 C201 C206 C205 -176.9(4)
C4 P3 C301 C302 -123.7(3)
C701 P3 C301 C302 121.3(3)
Ni2 P3 C301 C302 5.7(4)
C4 P3 C301 C306 55.8(4)
C701 P3 C301 C306 -59.2(4)
Ni2 P3 C301 C306 -174.8(3)
C306 C301 C302 C303 -1.7(6)
P3 C301 C302 C303 177.8(3)
C301 C302 C303 C304 3.0(6)
C302 C303 C304 C305 -2.1(7)
C303 C304 C305 C306 0.1(8)
C307 O306 C306 C305 3.5(7)
C307 O306 C306 C301 -176.3(5)
C304 C305 C306 O306 -178.7(4)
C304 C305 C306 C301 1.1(7)
C302 C301 C306 O306 179.5(4)
P3 C301 C306 O306 0.0(6)
C302 C301 C306 C305 -0.3(7)
P3 C301 C306 C305 -179.9(4)
C6 P4 C401 C402 -138.2(4)
C801 P4 C401 C402 107.0(4)
Ni2 P4 C401 C402 -8.2(4)
C6 P4 C401 C406 46.6(4)
C801 P4 C401 C406 -68.2(4)
Ni2 P4 C401 C406 176.6(3)
C406 C401 C402 C403 -0.1(7)
P4 C401 C402 C403 -175.5(4)
C401 C402 C403 C404 -0.4(8)
C402 C403 C404 C405 -0.1(9)
C403 C404 C405 C406 1.1(8)
C407 O406 C406 C405 4.8(7)
C407 O406 C406 C401 -176.4(4)
C404 C405 C406 O406 177.0(5)
C404 C405 C406 C401 -1.7(8)
C402 C401 C406 O406 -177.6(4)
P4 C401 C406 O406 -2.4(6)
C402 C401 C406 C405 1.2(7)
P4 C401 C406 C405 176.3(4)
C101 P1 C501 C506 166.9(4)
C1 P1 C501 C506 51.0(5)
Ni1 P1 C501 C506 -74.5(4)
C101 P1 C501 C502 -20.8(4)
C1 P1 C501 C502 -136.7(4)
Ni1 P1 C501 C502 97.8(4)
C506 C501 C502 C503 -4.2(8)
P1 C501 C502 C503 -177.0(4)
C501 C502 C503 C504 4.9(9)
C502 C503 C504 C505 -3.5(10)
C503 C504 C505 C506 1.3(9)
C507 O506 C506 C501 -171.5(5)
C507 O506 C506 C505 11.4(8)
C502 C501 C506 O506 -174.9(4)
P1 C501 C506 O506 -2.7(7)
C502 C501 C506 C505 2.1(8)
P1 C501 C506 C505 174.4(4)
C504 C505 C506 O506 176.2(5)
C504 C505 C506 C501 -0.6(8)
C201 P2 C601 C602 -3.3(4)
C3 P2 C601 C602 -120.9(4)
Ni1 P2 C601 C602 120.8(3)
C201 P2 C601 C606 -176.2(3)
C3 P2 C601 C606 66.3(4)
Ni1 P2 C601 C606 -52.1(3)
C606 C601 C602 C603 -2.0(7)
P2 C601 C602 C603 -174.9(4)
C601 C602 C603 C604 -0.2(7)
C602 C603 C604 C605 1.2(8)
C603 C604 C605 C606 -0.1(8)
C607 O606 C606 C605 -15.8(6)
C607 O606 C606 C601 164.8(4)
C604 C605 C606 O606 178.5(4)
C604 C605 C606 C601 -2.1(7)
C602 C601 C606 O606 -177.5(4)
P2 C601 C606 O606 -4.5(5)
C602 C601 C606 C605 3.1(6)
P2 C601 C606 C605 176.1(3)
C301 P3 C701 C706 164.8(4)
C4 P3 C701 C706 49.3(5)
Ni2 P3 C701 C706 -75.3(5)
C301 P3 C701 C702 -21.0(5)
C4 P3 C701 C702 -136.5(4)
Ni2 P3 C701 C702 98.9(4)
C706 C701 C702 C703 -4.2(9)
P3 C701 C702 C703 -178.8(5)
C701 C702 C703 C704 4.4(10)
C702 C703 C704 C705 -2.9(11)
C703 C704 C705 C706 1.2(11)
C707 O706 C706 C701 -169.8(5)
C707 O706 C706 C705 13.9(9)
C702 C701 C706 O706 -173.8(5)
P3 C701 C706 O706 0.5(7)
C702 C701 C706 C705 2.6(8)
P3 C701 C706 C705 176.8(4)
C704 C705 C706 O706 175.0(6)
C704 C705 C706 C701 -1.1(9)
C401 P4 C801 C802 0.0(4)
C6 P4 C801 C802 -118.2(4)
Ni2 P4 C801 C802 122.0(4)
C401 P4 C801 C806 -172.6(3)
C6 P4 C801 C806 69.2(4)
Ni2 P4 C801 C806 -50.7(4)
C806 C801 C802 C803 -1.3(7)
P4 C801 C802 C803 -174.1(4)
C801 C802 C803 C804 2.1(8)
C802 C803 C804 C805 -2.3(8)
C803 C804 C805 C806 1.8(8)
C807 O806 C806 C805 -14.3(6)
C807 O806 C806 C801 165.3(4)
C804 C805 C806 O806 178.5(4)
C804 C805 C806 C801 -1.0(7)
C802 C801 C806 O806 -178.8(4)
P4 C801 C806 O806 -5.9(5)
C802 C801 C806 C805 0.8(6)
P4 C801 C806 C805 173.7(4)

loop_
_platon_squeeze_void_nr
_platon_squeeze_void_average_x
_platon_squeeze_void_average_y
_platon_squeeze_void_average_z
_platon_squeeze_void_volume
_platon_squeeze_void_count_electrons
_platon_squeeze_void_content
1 0.056 0.531 0.411 12 1 ' '
2 0.060 0.973 0.509 11 1 ' '
3 0.500 1.000 1.000 456 100 ' '
4 0.924 0.034 0.488 9 1 ' '
5 0.944 0.469 0.589 12 1 ' '
